data_1506400
loop_
_publ_author_name
'Kee, Hooi Ling'
'Kirmaier, Christine'
'Yu, Lianhe'
'Thamyongkit, Patchanita'
'Youngblood, W. Justin'
'Calder, Matthew E.'
'Ramos, Lavoisier'
'Noll, Bruce C.'
'Bocian, David F.'
'Scheidt, W. Robert'
'Birge, Robert R.'
'Lindsey, Jonathan S.'
'Holten, Dewey'

_publ_section_title
;
 Structural control of the photodynamics of boron-dipyrrin complexes.
;
_journal_issue 43
_journal_name_full 'The journal of physical chemistry. B'
_journal_page_first 20433
_journal_page_last 20443
_journal_paper_doi 10.1021/jp0525078
_journal_volume 109
_journal_year 2005
_chemical_compound_source synthesized
_chemical_formula_moiety 'C15 H11 B F2 N2'
_chemical_formula_sum 'C15 H11 B F2 N2'
_chemical_formula_weight 268.07
_space_group_IT_number 15
_symmetry_cell_setting monoclinic
_symmetry_Int_Tables_number 15
_symmetry_space_group_name_Hall '-C 2yc'
_symmetry_space_group_name_H-M 'C 1 2/c 1'
_atom_sites_solution_hydrogens geom
_atom_sites_solution_primary direct
_atom_sites_solution_secondary difmap
_audit_creation_method SHELXL-97
_cell_angle_alpha 90.00
_cell_angle_beta 103.559(2)
_cell_angle_gamma 90.00
_cell_formula_units_Z 4
_cell_length_a 6.2841(2)
_cell_length_b 20.7345(3)
_cell_length_c 9.9453(2)
_cell_measurement_reflns_used 4825
_cell_measurement_temperature 100(2)
_cell_measurement_theta_max 39.95
_cell_measurement_theta_min 2.88
_cell_volume 1259.73(5)
_computing_cell_refinement 'Bruker SMART/SAINT'
_computing_data_collection 'Bruker APEX2'
_computing_data_reduction 'Bruker SAINT/SHELXTL'
_computing_molecular_graphics 'Bruker SHELXTL'
_computing_publication_material 'Bruker SHELXTL'
_computing_structure_refinement 'SHELXL-97 (Sheldrick, 1997)'
_computing_structure_solution 'SHELXS-97 (Sheldrick, 1990)'
_diffrn_ambient_temperature 100(2)
_diffrn_measured_fraction_theta_full 0.988
_diffrn_measured_fraction_theta_max 0.988
_diffrn_measurement_device_type 'CCD area detector'
_diffrn_measurement_method '\f and \w scans'
_diffrn_radiation_monochromator graphite
_diffrn_radiation_probe x-ray
_diffrn_radiation_type MoK\a
_diffrn_radiation_wavelength 0.71073
_diffrn_reflns_av_R_equivalents 0.0213
_diffrn_reflns_av_sigmaI/netI 0.0207
_diffrn_reflns_limit_h_max 11
_diffrn_reflns_limit_h_min -11
_diffrn_reflns_limit_k_max 37
_diffrn_reflns_limit_k_min 0
_diffrn_reflns_limit_l_max 17
_diffrn_reflns_limit_l_min 0
_diffrn_reflns_number 16537
_diffrn_reflns_theta_full 40.03
_diffrn_reflns_theta_max 40.03
_diffrn_reflns_theta_min 1.96
_diffrn_source 'fine-focus sealed tube'
_diffrn_source_type 'Siemens KFFMO2K-90'
_exptl_absorpt_coefficient_mu 0.104
_exptl_absorpt_correction_T_max 0.9867
_exptl_absorpt_correction_T_min 0.9459
_exptl_absorpt_correction_type multi-scan
_exptl_crystal_colour clear
_exptl_crystal_density_diffrn 1.413
_exptl_crystal_density_meas 0
_exptl_crystal_density_method 'not measured'
_exptl_crystal_description 'triangular plate'
_exptl_crystal_F_000 552
_exptl_crystal_size_max 0.54
_exptl_crystal_size_mid 0.32
_exptl_crystal_size_min 0.13
_refine_diff_density_max 0.833
_refine_diff_density_min -0.628
_refine_diff_density_rms 0.075
_refine_ls_extinction_method none
_refine_ls_goodness_of_fit_ref 1.052
_refine_ls_hydrogen_treatment mixed
_refine_ls_matrix_type full
_refine_ls_number_parameters 93
_refine_ls_number_reflns 3877
_refine_ls_number_restraints 0
_refine_ls_restrained_S_all 1.052
_refine_ls_R_factor_all 0.0600
_refine_ls_R_factor_gt 0.0521
_refine_ls_shift/su_max 0.001
_refine_ls_shift/su_mean 0.000
_refine_ls_structure_factor_coef Fsqd
_refine_ls_weighting_details 'calc w=1/[\s^2^(Fo^2^)+(0.1018P)^2^+0.2800P] where P=(Fo^2^+2Fc^2^)/3'
_refine_ls_weighting_scheme calc
_refine_ls_wR_factor_gt 0.1513
_refine_ls_wR_factor_ref 0.1588
_reflns_number_gt 3197
_reflns_number_total 3877
_reflns_threshold_expression >2sigma(I)
_cod_data_source_file jp0525078si20050512_100656.cif
_cod_data_source_block bcn33
_cod_original_sg_symbol_H-M 'C 2/c'
_cod_database_code 1506400

loop_
_symmetry_equiv_pos_as_xyz
'x, y, z'
'-x, y, -z+1/2'
'x+1/2, y+1/2, z'
'-x+1/2, y+1/2, -z+1/2'
'-x, -y, -z'
'x, -y, z-1/2'
'-x+1/2, -y+1/2, -z'
'x+1/2, -y+1/2, z-1/2'

loop_
_atom_site_label
_atom_site_type_symbol
_atom_site_fract_x
_atom_site_fract_y
_atom_site_fract_z
_atom_site_U_iso_or_equiv
_atom_site_adp_type
_atom_site_occupancy
_atom_site_symmetry_multiplicity
_atom_site_calc_flag
_atom_site_refinement_flags
B1 B 0.0000 0.20114(5) 0.7500 0.0324(3) Uani 1 2 d S
F1 F 0.06119(14) 0.23922(4) 0.65146(9) 0.0739(3) Uani 1 1 d .
N1 N 0.19190(9) 0.15643(3) 0.81870(5) 0.01972(11) Uani 1 1 d .
C1 C 0.39048(11) 0.17470(4) 0.89254(7) 0.02543(13) Uani 1 1 d .
H1 H 0.4357 0.2181 0.9115 0.031 Uiso 1 1 calc R
C2 C 0.52155(11) 0.12031(4) 0.93768(7) 0.02688(14) Uani 1 1 d .
H2 H 0.6681 0.1203 0.9914 0.032 Uiso 1 1 calc R
C3 C 0.39495(10) 0.06673(4) 0.88845(6) 0.02200(12) Uani 1 1 d .
H3 H 0.4388 0.0229 0.9020 0.026 Uiso 1 1 calc R
C4 C 0.18850(9) 0.08944(3) 0.81438(5) 0.01707(10) Uani 1 1 d .
C5 C 0.0000 0.05559(4) 0.7500 0.01597(12) Uani 1 2 d S
C6 C 0.0000 -0.01585(4) 0.7500 0.01768(13) Uani 1 2 d S
C7 C -0.14529(11) -0.05014(3) 0.81043(7) 0.02233(12) Uani 1 1 d .
H7 H -0.2448 -0.0274 0.8517 0.027 Uiso 1 1 calc R
C8 C -0.14524(12) -0.11729(3) 0.81055(8) 0.02542(14) Uani 1 1 d .
H8 H -0.2443 -0.1402 0.8519 0.031 Uiso 1 1 calc R
C9 C 0.0000 -0.15078(4) 0.7500 0.02496(17) Uani 1 2 d S
H9 H 0.0000 -0.1966 0.7500 0.030 Uiso 1 2 calc SR

loop_
_atom_site_aniso_label
_atom_site_aniso_U_11
_atom_site_aniso_U_22
_atom_site_aniso_U_33
_atom_site_aniso_U_23
_atom_site_aniso_U_13
_atom_site_aniso_U_12
B1 0.0398(6) 0.0154(4) 0.0330(5) 0.000 -0.0096(4) 0.000
F1 0.0681(5) 0.0522(4) 0.0766(5) 0.0478(4) -0.0330(4) -0.0338(4)
N1 0.0231(2) 0.0179(2) 0.0166(2) 0.00019(13) 0.00145(15) -0.00410(15)
C1 0.0268(3) 0.0300(3) 0.0179(2) -0.00216(19) 0.00217(19) -0.0112(2)
C2 0.0191(2) 0.0417(4) 0.0183(2) -0.0001(2) 0.00127(18) -0.0049(2)
C3 0.0180(2) 0.0299(3) 0.0177(2) 0.00338(18) 0.00349(16) 0.00318(18)
C4 0.0169(2) 0.0178(2) 0.0161(2) 0.00150(14) 0.00304(15) -0.00030(14)
C5 0.0168(3) 0.0152(3) 0.0167(3) 0.000 0.0055(2) 0.000
C6 0.0197(3) 0.0151(3) 0.0203(3) 0.000 0.0088(2) 0.000
C7 0.0255(3) 0.0177(2) 0.0282(3) 0.00214(18) 0.0153(2) 0.00046(17)
C8 0.0313(3) 0.0179(2) 0.0314(3) 0.00360(19) 0.0162(2) -0.00143(19)
C9 0.0335(4) 0.0157(3) 0.0279(4) 0.000 0.0118(3) 0.000

loop_
_atom_type_symbol
_atom_type_description
_atom_type_scat_dispersion_real
_atom_type_scat_dispersion_imag
_atom_type_scat_source
C C 0.0033 0.0016 'International Tables Vol C Tables 4.2.6.8 and 6.1.1.4'
H H 0.0000 0.0000 'International Tables Vol C Tables 4.2.6.8 and 6.1.1.4'
B B 0.0013 0.0007 'International Tables Vol C Tables 4.2.6.8 and 6.1.1.4'
N N 0.0061 0.0033 'International Tables Vol C Tables 4.2.6.8 and 6.1.1.4'
F F 0.0171 0.0103 'International Tables Vol C Tables 4.2.6.8 and 6.1.1.4'

loop_
_geom_angle_atom_site_label_1
_geom_angle_atom_site_label_2
_geom_angle_atom_site_label_3
_geom_angle
_geom_angle_site_symmetry_1
_geom_angle_site_symmetry_3
F1 B1 F1 110.29(12) . 2_556
F1 B1 N1 110.30(4) . 2_556
F1 B1 N1 109.75(4) 2_556 2_556
F1 B1 N1 109.75(4) . .
F1 B1 N1 110.30(4) 2_556 .
N1 B1 N1 106.39(8) 2_556 .
C1 N1 C4 107.68(5) . .
C1 N1 B1 126.83(6) . .
C4 N1 B1 125.48(5) . .
N1 C1 C2 110.33(6) . .
N1 C1 H1 124.8 . .
C2 C1 H1 124.8 . .
C3 C2 C1 106.56(6) . .
C3 C2 H2 126.7 . .
C1 C2 H2 126.7 . .
C2 C3 C4 107.31(6) . .
C2 C3 H3 126.3 . .
C4 C3 H3 126.3 . .
N1 C4 C5 121.45(5) . .
N1 C4 C3 108.13(5) . .
C5 C4 C3 130.36(6) . .
C4 C5 C4 119.65(7) . 2_556
C4 C5 C6 120.17(4) . .
C4 C5 C6 120.17(4) 2_556 .
C7 C6 C7 118.93(7) 2_556 .
C7 C6 C5 120.53(4) 2_556 .
C7 C6 C5 120.53(4) . .
C8 C7 C6 120.56(6) . .
C8 C7 H7 119.7 . .
C6 C7 H7 119.7 . .
C9 C8 C7 119.92(6) . .
C9 C8 H8 120.0 . .
C7 C8 H8 120.0 . .
C8 C9 C8 120.11(8) . 2_556
C8 C9 H9 119.9 . .
C8 C9 H9 119.9 2_556 .

loop_
_geom_bond_atom_site_label_1
_geom_bond_atom_site_label_2
_geom_bond_distance
_geom_bond_site_symmetry_2
B1 F1 1.3814(10) .
B1 F1 1.3814(10) 2_556
B1 N1 1.5472(9) 2_556
B1 N1 1.5472(9) .
N1 C1 1.3455(8) .
N1 C4 1.3898(8) .
C1 C2 1.4065(11) .
C1 H1 0.9500 .
C2 C3 1.3871(10) .
C2 H2 0.9500 .
C3 C4 1.4140(8) .
C3 H3 0.9500 .
C4 C5 1.3965(7) .
C5 C4 1.3965(7) 2_556
C5 C6 1.4813(11) .
C6 C7 1.3990(7) 2_556
C6 C7 1.3990(7) .
C7 C8 1.3924(9) .
C7 H7 0.9500 .
C8 C9 1.3913(8) .
C8 H8 0.9500 .
C9 C8 1.3913(8) 2_556
C9 H9 0.9500 .
